data_7153094
loop_
_publ_author_name
'Vandavasi, Jaya Kishore'
'Kuo, Kung-Kai'
'Hu, Wan-Ping'
'Shen, Ho-Chanu'
'Lo, Wei-Sheng'
'Wang, Jeh-Jeng'

_publ_section_title
;
 A convenient method to construct (Z)-oxazines via 6-exo-dig
 iodocyclization and synthesis of indolin-3-one.
;
_journal_issue 38
_journal_name_full 'Organic &amp; biomolecular chemistry'
_journal_page_first 6520
_journal_page_last 6525
_journal_paper_doi 10.1039/c3ob41272e
_journal_volume 11
_journal_year 2013
_chemical_formula_moiety 'C21 H13 Cl I N O'
_chemical_formula_sum 'C21 H13 Cl I N O'
_chemical_formula_weight 457.67
_space_group_IT_number 15
_symmetry_cell_setting monoclinic
_symmetry_Int_Tables_number 15
_symmetry_space_group_name_Hall '-C 2yc'
_symmetry_space_group_name_H-M 'C 1 2/c 1'
_atom_sites_solution_hydrogens geom
_atom_sites_solution_primary direct
_atom_sites_solution_secondary difmap
_audit_creation_method SHELXL-97
_cell_angle_alpha 90.00
_cell_angle_beta 101.6950(10)
_cell_angle_gamma 90.00
_cell_formula_units_Z 8
_cell_length_a 15.6740(11)
_cell_length_b 8.2808(6)
_cell_length_c 28.5842(19)
_cell_measurement_reflns_used 6309
_cell_measurement_temperature 297(2)
_cell_measurement_theta_max 25.980
_cell_measurement_theta_min 2.756
_cell_volume 3633.0(4)
_computing_cell_refinement 'Bruker SMART'
_computing_data_collection 'Bruker SMART'
_computing_data_reduction 'Bruker SHELXTL'
_computing_molecular_graphics 'Bruker SHELXTL'
_computing_publication_material 'Bruker SHELXTL'
_computing_structure_refinement 'SHELXL-97 (Sheldrick, 1997)'
_computing_structure_solution 'SHELXS-97 (Sheldrick, 1990)'
_diffrn_ambient_temperature 297(2)
_diffrn_measured_fraction_theta_full 0.995
_diffrn_measured_fraction_theta_max 0.995
_diffrn_measurement_device_type 'CCD area detector'
_diffrn_measurement_method 'phi and omega scans'
_diffrn_radiation_monochromator graphite
_diffrn_radiation_probe x-ray
_diffrn_radiation_type MoK\a
_diffrn_radiation_wavelength 0.71073
_diffrn_reflns_av_R_equivalents 0.0239
_diffrn_reflns_av_sigmaI/netI 0.0195
_diffrn_reflns_limit_h_max 19
_diffrn_reflns_limit_h_min -19
_diffrn_reflns_limit_k_max 10
_diffrn_reflns_limit_k_min -10
_diffrn_reflns_limit_l_max 35
_diffrn_reflns_limit_l_min -16
_diffrn_reflns_number 9855
_diffrn_reflns_theta_full 26.03
_diffrn_reflns_theta_max 26.03
_diffrn_reflns_theta_min 2.65
_diffrn_source 'fine-focus sealed tube'
_exptl_absorpt_coefficient_mu 1.918
_exptl_absorpt_correction_T_max 1.000000
_exptl_absorpt_correction_T_min 0.650068
_exptl_absorpt_correction_type empirical
_exptl_absorpt_process_details empirical
_exptl_crystal_colour yellow
_exptl_crystal_density_diffrn 1.674
_exptl_crystal_density_method 'not measured'
_exptl_crystal_description parallelepiped
_exptl_crystal_F_000 1792
_exptl_crystal_size_max 0.60
_exptl_crystal_size_mid 0.41
_exptl_crystal_size_min 0.18
_refine_diff_density_max 0.279
_refine_diff_density_min -0.759
_refine_diff_density_rms 0.098
_refine_ls_extinction_method none
_refine_ls_goodness_of_fit_ref 1.052
_refine_ls_hydrogen_treatment constr
_refine_ls_matrix_type full
_refine_ls_number_parameters 226
_refine_ls_number_reflns 3551
_refine_ls_number_restraints 0
_refine_ls_restrained_S_all 1.052
_refine_ls_R_factor_all 0.0330
_refine_ls_R_factor_gt 0.0288
_refine_ls_shift/su_max 0.001
_refine_ls_shift/su_mean 0.000
_refine_ls_structure_factor_coef Fsqd
_refine_ls_weighting_details 'calc w=1/[\s^2^(Fo^2^)+(0.0453P)^2^+2.6609P] where ==(Fo^2^+2Fc^2^)/3'
_refine_ls_weighting_scheme calc
_refine_ls_wR_factor_gt 0.0751
_refine_ls_wR_factor_ref 0.0778
_reflns_number_gt 3122
_reflns_number_total 3551
_reflns_threshold_expression >2sigma(I)
_cod_data_source_file c3ob41272e.txt
_cod_data_source_block clph3m
_cod_depositor_comments
;
The following automatic conversions were performed:

'_refine_ls_hydrogen_treatment' value 'constro' was replaced with the
value 'constr' as specified in the replacement file
'src/cod-tools/trunk/data/replacement-values/replacement_values.lst'.

Automatic conversion script
Id: cif_fix_values 5376 2017-05-30 11:51:03Z andrius 
;
_cod_original_sg_symbol_H-M 'C 2/c'
_cod_database_code 7153094

loop_
_symmetry_equiv_pos_as_xyz
'x, y, z'
'-x, y, -z+1/2'
'x+1/2, y+1/2, z'
'-x+1/2, y+1/2, -z+1/2'
'-x, -y, -z'
'x, -y, z-1/2'
'-x+1/2, -y+1/2, -z'
'x+1/2, -y+1/2, z-1/2'

loop_
_atom_site_label
_atom_site_type_symbol
_atom_site_fract_x
_atom_site_fract_y
_atom_site_fract_z
_atom_site_U_iso_or_equiv
_atom_site_adp_type
_atom_site_occupancy
_atom_site_symmetry_multiplicity
_atom_site_calc_flag
_atom_site_refinement_flags
I I 0.246401(12) 0.12612(3) 0.444462(7) 0.05628(9) Uani 1 1 d .
Cl Cl 0.63356(6) 0.54673(10) 0.62688(3) 0.0640(2) Uani 1 1 d .
O O 0.43687(12) 0.1004(2) 0.44409(6) 0.0413(4) Uani 1 1 d .
N N 0.57349(15) 0.1175(3) 0.42280(9) 0.0468(5) Uani 1 1 d .
C1 C 0.39601(16) 0.0342(3) 0.40065(8) 0.0362(5) Uani 1 1 d .
C2 C 0.45507(16) -0.0347(3) 0.37200(8) 0.0376(5) Uani 1 1 d .
C3 C 0.43057(19) -0.1509(3) 0.33649(10) 0.0457(6) Uani 1 1 d .
H3A H 0.3734 -0.1878 0.3292 0.055 Uiso 1 1 calc R
C4 C 0.4915(2) -0.2114(4) 0.31198(11) 0.0569(7) Uani 1 1 d .
H4A H 0.4745 -0.2873 0.2879 0.068 Uiso 1 1 calc R
C5 C 0.5768(2) -0.1602(4) 0.32293(13) 0.0647(9) Uani 1 1 d .
H5A H 0.6170 -0.2010 0.3062 0.078 Uiso 1 1 calc R
C6 C 0.6025(2) -0.0483(4) 0.35876(11) 0.0588(8) Uani 1 1 d .
H6A H 0.6601 -0.0139 0.3661 0.071 Uiso 1 1 calc R
C7 C 0.54262(17) 0.0131(3) 0.38393(9) 0.0424(5) Uani 1 1 d .
C8 C 0.52180(17) 0.1508(3) 0.45034(9) 0.0379(5) Uani 1 1 d .
C9 C 0.54748(16) 0.2471(3) 0.49420(9) 0.0366(5) Uani 1 1 d .
C10 C 0.63363(17) 0.2964(3) 0.50818(10) 0.0459(6) Uani 1 1 d .
H10A H 0.6737 0.2669 0.4898 0.055 Uiso 1 1 calc R
C11 C 0.66095(19) 0.3881(3) 0.54875(11) 0.0504(7) Uani 1 1 d .
H11A H 0.7187 0.4209 0.5578 0.060 Uiso 1 1 calc R
C12 C 0.60012(19) 0.4299(3) 0.57544(9) 0.0441(6) Uani 1 1 d .
C13 C 0.5142(2) 0.3831(3) 0.56283(10) 0.0470(6) Uani 1 1 d .
H13A H 0.4745 0.4128 0.5815 0.056 Uiso 1 1 calc R
C14 C 0.48780(17) 0.2912(3) 0.52199(9) 0.0430(6) Uani 1 1 d .
H14A H 0.4300 0.2587 0.5131 0.052 Uiso 1 1 calc R
C15 C 0.30874(16) 0.0362(3) 0.39119(9) 0.0390(5) Uani 1 1 d .
C16 C 0.24940(16) -0.0078(3) 0.34556(9) 0.0415(5) Uani 1 1 d .
C17 C 0.1821(2) -0.1175(4) 0.34407(12) 0.0594(8) Uani 1 1 d .
H17A H 0.1734 -0.1659 0.3721 0.071 Uiso 1 1 calc R
C18 C 0.1276(2) -0.1554(5) 0.30081(15) 0.0748(10) Uani 1 1 d .
H18A H 0.0832 -0.2304 0.3000 0.090 Uiso 1 1 calc R
C19 C 0.1386(2) -0.0832(5) 0.25920(13) 0.0699(10) Uani 1 1 d .
H19A H 0.1015 -0.1088 0.2305 0.084 Uiso 1 1 calc R
C20 C 0.2051(2) 0.0278(4) 0.26008(11) 0.0615(8) Uani 1 1 d .
H20A H 0.2133 0.0763 0.2320 0.074 Uiso 1 1 calc R
C21 C 0.2593(2) 0.0656(4) 0.30321(10) 0.0499(6) Uani 1 1 d .
H21A H 0.3032 0.1416 0.3039 0.060 Uiso 1 1 calc R

loop_
_atom_site_aniso_label
_atom_site_aniso_U_11
_atom_site_aniso_U_22
_atom_site_aniso_U_33
_atom_site_aniso_U_23
_atom_site_aniso_U_13
_atom_site_aniso_U_12
I 0.04436(13) 0.08270(17) 0.04595(13) -0.01302(9) 0.01901(9) -0.00560(9)
=Cl 0.0834(5) 0.0630(4) 0.0432(4) -0.0151(3) 0.0073(3) -0.0199(4)
O 0.0374(9) 0.0533(10) 0.0337(9) -0.0080(7) 0.0083(7) -0.0061(7)
N 0.0372(12) 0.0596(14) 0.0437(13) -0.0104(10) 0.0088(9) -0.0023(9)
C1 0.0408(13) 0.0388(12) 0.0296(11) -0.0002(9) 0.0083(9) -0.0051(10)
C2 0.0415(13) 0.0401(12) 0.0315(12) 0.0006(10) 0.0084(9) 0.0035(10)
C3 0.0489(15) 0.0473(14) 0.0406(14) -0.0069(11) 0.0084(11) -0.0010(11)
C4 0.0644(19) 0.0593(17) 0.0470(16) -0.0158(13) 0.0116(13) 0.0077(14)
C5 0.0549(19) 0.082(2) 0.060(2) -0.0209(17) 0.0187(15) 0.0149(16)
C6 0.0410(15) 0.083(2) 0.0538(17) -0.0157(16) 0.0122(12) 0.0073(15)
C7 0.0392(13) 0.0511(14) 0.0365(13) -0.0034(11) 0.0070(10) 0.0034(11)
C8 0.0343(12) 0.0405(12) 0.0372(13) 0.0016(10) 0.0034(10) -0.0006(9)
C9 0.0378(12) 0.0386(12) 0.0322(12) 0.0016(9) 0.0045(9) 0.0015(9)
C10 0.0366(13) 0.0551(15) 0.0457(15) -0.0071(12) 0.0075(11) -0.0011(11)
C11 0.0427(15) 0.0578(16) 0.0472(16) -0.0046(12) 0.0008(12) -0.0080(12)
C12 0.0561(16) 0.0401(12) 0.0330(13) -0.0008(10) 0.0021(11) -0.0055(11)
C13 0.0518(16) 0.0542(16) 0.0359(13) -0.0026(11) 0.0110(12) 0.0017(12)
C14 0.0372(13) 0.0521(14) 0.0388(13) -0.0019(11) 0.0059(10) -0.0033(11)
C15 0.0408(13) 0.0437(13) 0.0338(12) -0.0015(10) 0.0108(10) -0.0040(10)
C16 0.0381(13) 0.0482(14) 0.0373(13) -0.0024(11) 0.0053(10) 0.0018(10)
C17 0.0523(17) 0.073(2) 0.0513(18) 0.0016(14) 0.0055(14) -0.0131(14)
C18 0.056(2) 0.088(2) 0.073(2) -0.010(2) -0.0060(17) -0.0200(17)
C19 0.064(2) 0.085(2) 0.0500(19) -0.0146(17) -0.0136(15) 0.0079(17)
C20 0.069(2) 0.076(2) 0.0361(14) 0.0037(14) 0.0026(13) 0.0155(17)
C21 0.0542(17) 0.0557(15) 0.0398(14) 0.0009(12) 0.0096(12) 0.0022(12)

loop_
_atom_type_symbol
_atom_type_description
_atom_type_scat_dispersion_real
_atom_type_scat_dispersion_imag
_atom_type_scat_source
C C 0.0033 0.0016 'International Tables Vol C Tables 4.2.6.8 and =.1.1.4'
H H 0.0000 0.0000 'International Tables Vol C Tables 4.2.6.8 and =.1.1.4'
N N 0.0061 0.0033 'International Tables Vol C Tables 4.2.6.8 and =.1.1.4'
O O 0.0106 0.0060 'International Tables Vol C Tables 4.2.6.8 and =.1.1.4'
Cl Cl 0.1484 0.1585 'International Tables Vol C Tables 4.2.6.8 and =.1.1.4'
I I -0.4742 1.8119 'International Tables Vol C Tables 4.2.6.8 and =.1.1.4'

loop_
_geom_angle_atom_site_label_1
_geom_angle_atom_site_label_2
_geom_angle_atom_site_label_3
_geom_angle
C8 O C1 119.72(19)
C8 N C7 117.4(2)
C15 C1 O 116.3(2)
C15 C1 C2 128.7(2)
O C1 C2 115.0(2)
C3 C2 C7 118.9(2)
C3 C2 C1 124.2(2)
C7 C2 C1 116.8(2)
C4 C3 C2 120.0(3)
C4 C3 H3A 120.0
C2 C3 H3A 120.0
C5 C4 C3 120.7(3)
C5 C4 H4A 119.7
C3 C4 H4A 119.7
C4 C5 C6 120.0(3)
C4 C5 H5A 120.0
C6 C5 H5A 120.0
C5 C6 C7 120.3(3)
C5 C6 H6A 119.9
C7 C6 H6A 119.9
C6 C7 C2 120.1(2)
C6 C7 N 118.1(2)
C2 C7 N 121.7(2)
N C8 O 125.3(2)
N C8 C9 123.2(2)
O C8 C9 111.5(2)
C10 C9 C14 119.0(2)
C10 C9 C8 119.1(2)
C14 C9 C8 121.9(2)
C11 C10 C9 121.4(3)
C11 C10 H10A 119.3
C9 C10 H10A 119.3
C12 C11 C10 118.1(3)
C12 C11 H11A 121.0
C10 C11 H11A 121.0
C13 C12 C11 122.2(2)
C13 C12 Cl 119.1(2)
C11 C12 Cl 118.7(2)
C12 C13 C14 118.9(3)
C12 C13 H13A 120.5
C14 C13 H13A 120.5
C13 C14 C9 120.3(3)
C13 C14 H14A 119.8
C9 C14 H14A 119.8
C1 C15 C16 127.3(2)
C1 C15 I 117.58(18)
C16 C15 I 114.97(17)
C17 C16 C21 118.5(3)
C17 C16 C15 121.7(2)
C21 C16 C15 119.8(2)
C16 C17 C18 120.2(3)
C16 C17 H17A 119.9
C18 C17 H17A 119.9
C17 C18 C19 120.7(3)
C17 C18 H18A 119.7
C19 C18 H18A 119.7
C20 C19 C18 120.0(3)
C20 C19 H19A 120.0
C18 C19 H19A 120.0
C21 C20 C19 119.3(3)
C21 C20 H20A 120.3
C19 C20 H20A 120.3
C20 C21 C16 121.3(3)
C20 C21 H21A 119.3
C16 C21 H21A 119.3

loop_
_geom_bond_atom_site_label_1
_geom_bond_atom_site_label_2
_geom_bond_distance
I C15 2.105(2)
Cl C12 1.749(3)
O C8 1.372(3)
O C1 1.389(3)
N C8 1.269(4)
N C7 1.414(3)
C1 C15 1.340(4)
C1 C2 1.470(3)
C2 C3 1.395(4)
C2 C7 1.402(4)
C3 C4 1.388(4)
C3 H3A 0.9300
C4 C5 1.377(5)
C4 H4A 0.9300
C5 C6 1.379(5)
C5 H5A 0.9300
C6 C7 1.390(4)
C6 H6A 0.9300
C8 C9 1.471(3)
C9 C10 1.390(4)
C9 C14 1.393(4)
C10 C11 1.380(4)
C10 H10A 0.9300
C11 C12 1.380(4)
C11 H11A 0.9300
C12 C13 1.378(4)
C13 C14 1.385(4)
C13 H13A 0.9300
C14 H14A 0.9300
C15 C16 1.486(3)
C16 C17 1.386(4)
C16 C21 1.391(4)
C17 C18 1.389(5)
C17 H17A 0.9300
C18 C19 1.373(6)
C18 H18A 0.9300
C19 C20 1.386(5)
C19 H19A 0.9300
C20 C21 1.384(4)
C20 H20A 0.9300
C21 H21A 0.9300
